data_7710349
loop_
_publ_author_name
'Yi, Chengkun'
'Wu, Lingfeng'
'Chen, Liang'
'Ren, Wenshan'

_publ_section_title
;
 Reactivity studies on lanthanum and cerium hydrido metallocenes.
;
_journal_issue 24
_journal_name_full 'Dalton transactions (Cambridge, England : 2003)'
_journal_page_first 9241
_journal_page_last 9246
_journal_paper_doi 10.1039/d2dt00996j
_journal_volume 51
_journal_year 2022
_chemical_formula_moiety 'C36 H61 Ce O2'
_chemical_formula_sum 'C36 H61 Ce O2'
_chemical_formula_weight 665.96
_space_group_crystal_system monoclinic
_space_group_IT_number 14
_space_group_name_Hall '-P 2ybc'
_space_group_name_H-M_alt 'P 1 21/c 1'
_atom_sites_solution_hydrogens geom
_atom_sites_solution_primary iterative
_audit_creation_date 2022-05-13
_audit_creation_method
;
Olex2 1.2
(compiled 2017.08.10 svn.r3458 for OlexSys, GUI svn.r5381)
;
_audit_update_record
;
2022-05-14 deposited with the CCDC.	2022-05-25 downloaded from the CCDC.
;
_cell_angle_alpha 90
_cell_angle_beta 107.3342(16)
_cell_angle_gamma 90
_cell_formula_units_Z 4
_cell_length_a 11.36744(17)
_cell_length_b 17.5348(3)
_cell_length_c 18.2956(3)
_cell_measurement_reflns_used 18941
_cell_measurement_temperature 180.01(10)
_cell_measurement_theta_max 29.2220
_cell_measurement_theta_min 3.9190
_cell_volume 3481.16(10)
_computing_cell_refinement 'CrysAlisPro 1.171.39.46e (Rigaku OD, 2018)'
_computing_data_collection 'CrysAlisPro 1.171.39.46e (Rigaku OD, 2018)'
_computing_data_reduction 'CrysAlisPro 1.171.39.46e (Rigaku OD, 2018)'
_computing_molecular_graphics 'Olex2 (Dolomanov et al., 2009)'
_computing_publication_material 'Olex2 (Dolomanov et al., 2009)'
_computing_structure_refinement 'ShelXL (Sheldrick, 2015)'
_computing_structure_solution
;
Superflip (Palatinus & Chapuis, 2007;Palatinus & van der Lee, 2008;
Palatinus et al., 2012)
;
_diffrn_ambient_environment N~2~
_diffrn_ambient_temperature 180.01(10)
_diffrn_detector 'CCD plate'
_diffrn_detector_area_resol_mean 8.0243
_diffrn_detector_type EosS2
_diffrn_measured_fraction_theta_full 0.998
_diffrn_measured_fraction_theta_max 0.998
_diffrn_measurement_details
;
List of Runs (angles in degrees, time in seconds):

  # Type    Start    End  Width  t~exp~   \w     \q     \k     \f   Frames
#--------------------------------------------------------------------------
  1  \w    -35.00  53.00   1.00    4.20    --  -16.50  38.00  30.00   88
  2  \w    -13.00  88.00   1.00    4.20    --   16.50  19.00 120.00  101
  3  \w    -10.00  84.00   1.00    4.20    --   16.50  77.00  30.00   94
  4  \w    -20.00  55.00   1.00    4.20    --   16.50 -99.00-120.00   75
  5  \w    -20.00  51.00   1.00    4.20    --   16.50 -99.00 120.00   71
  6  \w     -2.00  86.00   1.00    4.20    --   16.50  38.00 -60.00   88
;
_diffrn_measurement_device 'four-circle diffractometer'
_diffrn_measurement_device_type 'SuperNova, Dual, Cu at home/near, EosS2'
_diffrn_measurement_method '\w scans'
_diffrn_orient_matrix_type 'CrysAlisPro convention (1999,Acta A55,543-557)'
_diffrn_orient_matrix_UB_11 -0.0116953000
_diffrn_orient_matrix_UB_12 0.0369240000
_diffrn_orient_matrix_UB_13 -0.0163939000
_diffrn_orient_matrix_UB_21 -0.0364542000
_diffrn_orient_matrix_UB_22 -0.0162511000
_diffrn_orient_matrix_UB_23 -0.0349107000
_diffrn_orient_matrix_UB_31 -0.0529668000
_diffrn_orient_matrix_UB_32 0.0030184000
_diffrn_orient_matrix_UB_33 0.0127274000
_diffrn_radiation_monochromator mirror
_diffrn_radiation_probe x-ray
_diffrn_radiation_type MoK\a
_diffrn_radiation_wavelength 0.71073
_diffrn_reflns_av_R_equivalents 0.0324
_diffrn_reflns_av_unetI/netI 0.0247
_diffrn_reflns_Laue_measured_fraction_full 0.998
_diffrn_reflns_Laue_measured_fraction_max 0.998
_diffrn_reflns_limit_h_max 14
_diffrn_reflns_limit_h_min -14
_diffrn_reflns_limit_k_max 21
_diffrn_reflns_limit_k_min -21
_diffrn_reflns_limit_l_max 22
_diffrn_reflns_limit_l_min -22
_diffrn_reflns_number 36097
_diffrn_reflns_point_group_measured_fraction_full 0.998
_diffrn_reflns_point_group_measured_fraction_max 0.998
_diffrn_reflns_theta_full 25.242
_diffrn_reflns_theta_max 26.370
_diffrn_reflns_theta_min 3.293
_diffrn_source 'micro-focus sealed X-ray tube'
_diffrn_source_type 'SuperNova (Mo) X-ray Source'
_exptl_absorpt_coefficient_mu 1.335
_exptl_absorpt_correction_T_max 1.00000
_exptl_absorpt_correction_T_min 0.85922
_exptl_absorpt_correction_type multi-scan
_exptl_absorpt_process_details
;
CrysAlisPro 1.171.39.46e (Rigaku Oxford Diffraction, 2018)
Empirical absorption correction using spherical harmonics,
 implemented in SCALE3 ABSPACK scaling algorithm.
;
_exptl_crystal_colour 'clear yellowish yellow'
_exptl_crystal_colour_lustre clear
_exptl_crystal_colour_modifier yellowish
_exptl_crystal_colour_primary yellow
_exptl_crystal_density_diffrn 1.271
_exptl_crystal_description block
_exptl_crystal_F_000 1404
_exptl_crystal_size_max 0.2
_exptl_crystal_size_mid 0.2
_exptl_crystal_size_min 0.2
_refine_diff_density_max 0.558
_refine_diff_density_min -0.359
_refine_diff_density_rms 0.063
_refine_ls_extinction_method none
_refine_ls_goodness_of_fit_ref 1.073
_refine_ls_hydrogen_treatment constr
_refine_ls_matrix_type full
_refine_ls_number_parameters 395
_refine_ls_number_reflns 7100
_refine_ls_number_restraints 57
_refine_ls_restrained_S_all 1.079
_refine_ls_R_factor_all 0.0316
_refine_ls_R_factor_gt 0.0265
_refine_ls_shift/su_max 0.002
_refine_ls_shift/su_mean 0.000
_refine_ls_structure_factor_coef Fsqd
_refine_ls_weighting_details 'w=1/[\s^2^(Fo^2^)+(0.0253P)^2^+2.6002P] where P=(Fo^2^+2Fc^2^)/3'
_refine_ls_weighting_scheme calc
_refine_ls_wR_factor_gt 0.0604
_refine_ls_wR_factor_ref 0.0631
_reflns_Friedel_coverage 0.000
_reflns_number_gt 6361
_reflns_number_total 7100
_reflns_threshold_expression 'I > 2\s(I)'
_cod_data_source_file d2dt00996j2.cif
_cod_data_source_block compound6
_cod_depositor_comments 'Adding full bibliography for 7710344--7710352.cif.'
_cod_database_code 7710349
_shelx_shelxl_version_number 2018/1
_chemical_oxdiff_formula 'C1 H1 N1 O1 Ce1'
_shelx_space_group_comment
;
The symmetry employed for this shelxl refinement is uniquely defined
by the following loop, which should always be used as a source of
symmetry information in preference to the above space-group names.
They are only intended as comments.
;
_reflns_odcompleteness_completeness 99.77
_reflns_odcompleteness_iscentric 1
_reflns_odcompleteness_theta 26.32
_olex2_refinement_description
;
1. Fixed Uiso
 At 1.2 times of:
  All C(H) groups, All C(H,H) groups
 At 1.5 times of:
  All C(H,H,H) groups
2. Restrained distances
 C9-C12A \\sim C9-C12 \\sim C9-C10A \\sim C9-C10 \\sim C9-C11 \\sim C9-C11A
 with sigma of 0.001
3. Uiso/Uaniso restraints and constraints
C11A \\sim C11 \\sim C12A \\sim C12 \\sim C10A \\sim C10: within 1.7A with
sigma of 0.0001 and sigma for terminal atoms of 0.0002
Uanis(C11) \\sim Ueq, Uanis(C11A) \\sim Ueq, Uanis(C10) \\sim Ueq, Uanis(C10A)
\\sim Ueq: with sigma of 0.01 and sigma for terminal atoms of 0.02
4. Others
 Sof(C10A)=Sof(H10D)=Sof(H10E)=Sof(H10F)=Sof(C11A)=Sof(H11D)=Sof(H11E)=
 Sof(H11F)=Sof(C12A)=Sof(H12D)=Sof(H12E)=Sof(H12F)=1-FVAR(1)
 Sof(C11)=Sof(H11A)=Sof(H11B)=Sof(H11C)=Sof(C12)=Sof(H12A)=Sof(H12B)=Sof(H12C)=
 Sof(C10)=Sof(H10A)=Sof(H10B)=Sof(H10C)=FVAR(1)
5.a Ternary CH refined with riding coordinates:
 C1(H1)
5.b Secondary CH2 refined with riding coordinates:
 C33(H33A,H33B), C2(H2A,H2B), C5(H5A,H5B), C3(H3A,H3B), C4(H4A,H4B), C36(H36A,
 H36B), C34(H34A,H34B), C6(H6A,H6B), C35(H35A,H35B)
5.c Aromatic/amide H refined with riding coordinates:
 C20(H20), C14(H14), C7(H7), C13(H13), C27(H27), C26(H26)
5.d Idealised Me refined as rotating group:
 C17(H17A,H17B,H17C), C24(H24A,H24B,H24C), C19(H19A,H19B,H19C), C32(H32A,H32B,
 H32C), C30(H30A,H30B,H30C), C23(H23A,H23B,H23C), C25(H25A,H25B,H25C), C31(H31A,
 H31B,H31C), C18(H18A,H18B,H18C), C11(H11A,H11B,H11C), C12(H12A,H12B,H12C),
 C10(H10A,H10B,H10C), C10A(H10D,H10E,H10F), C11A(H11D,H11E,H11F), C12A(H12D,
 H12E,H12F)
;
_olex2_date_sample_data_collection 2022-05-12
_olex2_submission_special_instructions 'No special instructions were received'
_oxdiff_exptl_absorpt_empirical_details
;
Empirical correction (ABSPACK) includes:
- Absorption correction using spherical harmonics
- Frame scaling
;
_oxdiff_exptl_absorpt_empirical_full_max 1.185
_oxdiff_exptl_absorpt_empirical_full_min 0.825

loop_
_space_group_symop_operation_xyz
'x, y, z'
'-x, y+1/2, -z+1/2'
'-x, -y, -z'
'x, -y-1/2, z-1/2'

loop_
_atom_site_label
_atom_site_type_symbol
_atom_site_fract_x
_atom_site_fract_y
_atom_site_fract_z
_atom_site_U_iso_or_equiv
_atom_site_adp_type
_atom_site_occupancy
_atom_site_site_symmetry_order
_atom_site_calc_flag
_atom_site_refinement_flags_posn
_atom_site_refinement_flags_adp
_atom_site_refinement_flags_occupancy
_atom_site_disorder_assembly
_atom_site_disorder_group
Ce1 Ce 0.12786(2) 0.65200(2) 0.29991(2) 0.02462(5) Uani 1 1 d . . . . .
O1 O 0.23892(14) 0.58899(10) 0.24434(9) 0.0325(4) Uani 1 1 d . . . . .
O2 O 0.18392(16) 0.76768(10) 0.22889(11) 0.0427(4) Uani 1 1 d . . . . .
C33 C 0.1240(3) 0.84042(17) 0.2108(2) 0.0576(9) Uani 1 1 d . . . . .
H33A H 0.117451 0.864736 0.257079 0.069 Uiso 1 1 calc R . . . .
H33B H 0.041569 0.833786 0.176000 0.069 Uiso 1 1 calc R . . . .
C20 C -0.11532(19) 0.69073(14) 0.20137(13) 0.0284(5) Uani 1 1 d . . . . .
H20 H -0.119547 0.734513 0.172007 0.034 Uiso 1 1 calc R . . . .
C17 C 0.4680(3) 0.77179(19) 0.53606(18) 0.0563(8) Uani 1 1 d . . . . .
H17A H 0.418714 0.777840 0.570117 0.084 Uiso 1 1 calc GR . . . .
H17B H 0.525469 0.813262 0.543183 0.084 Uiso 1 1 calc GR . . . .
H17C H 0.512260 0.724462 0.546857 0.084 Uiso 1 1 calc GR . . . .
C15 C 0.2967(2) 0.70381(14) 0.44365(13) 0.0307(5) Uani 1 1 d . . . . .
C2 C 0.4589(2) 0.57547(18) 0.27240(16) 0.0444(7) Uani 1 1 d . . . . .
H2A H 0.464379 0.629114 0.260904 0.053 Uiso 1 1 calc R . . . .
H2B H 0.467812 0.571159 0.326648 0.053 Uiso 1 1 calc R . . . .
C24 C -0.2168(3) 0.6010(2) 0.04419(16) 0.0556(8) Uani 1 1 d . . . . .
H24A H -0.272361 0.568273 0.060049 0.083 Uiso 1 1 calc GR . . . .
H24B H -0.215939 0.586925 -0.006335 0.083 Uiso 1 1 calc GR . . . .
H24C H -0.243687 0.652982 0.043873 0.083 Uiso 1 1 calc GR . . . .
C19 C 0.3141(3) 0.84670(16) 0.4369(2) 0.0628(9) Uani 1 1 d . . . . .
H19A H 0.263167 0.851473 0.470112 0.094 Uiso 1 1 calc GR . . . .
H19B H 0.263355 0.847789 0.384534 0.094 Uiso 1 1 calc GR . . . .
H19C H 0.371689 0.888235 0.445953 0.094 Uiso 1 1 calc GR . . . .
C14 C 0.1776(2) 0.70411(15) 0.45267(13) 0.0336(5) Uani 1 1 d . . . . .
H14 H 0.132641 0.747206 0.457315 0.040 Uiso 1 1 calc R . . . .
C21 C -0.09072(19) 0.61677(13) 0.17946(13) 0.0263(5) Uani 1 1 d . . . . .
C32 C -0.1077(3) 0.82642(16) 0.31762(19) 0.0486(7) Uani 1 1 d . . . . .
H32A H -0.109787 0.842396 0.267058 0.073 Uiso 1 1 calc GR . . . .
H32B H -0.023944 0.817030 0.347439 0.073 Uiso 1 1 calc GR . . . .
H32C H -0.142060 0.865736 0.341554 0.073 Uiso 1 1 calc GR . . . .
C8 C 0.2308(2) 0.57913(14) 0.44403(13) 0.0315(5) Uani 1 1 d . . . . .
C5 C 0.4258(3) 0.5019(2) 0.12553(17) 0.0563(8) Uani 1 1 d . . . . .
H5A H 0.420156 0.448438 0.137652 0.068 Uiso 1 1 calc R . . . .
H5B H 0.417604 0.505772 0.071351 0.068 Uiso 1 1 calc R . . . .
C3 C 0.5621(3) 0.5343(2) 0.25591(17) 0.0532(8) Uani 1 1 d . . . . .
H3A H 0.564819 0.482435 0.274843 0.064 Uiso 1 1 calc R . . . .
H3B H 0.639095 0.558916 0.283035 0.064 Uiso 1 1 calc R . . . .
C7 C 0.3277(2) 0.62661(14) 0.43786(13) 0.0296(5) Uani 1 1 d . . . . .
H7 H 0.401119 0.609511 0.430994 0.036 Uiso 1 1 calc R . . . .
C30 C -0.3164(2) 0.76979(18) 0.26252(18) 0.0509(8) Uani 1 1 d . . . . .
H30A H -0.351176 0.809364 0.285905 0.076 Uiso 1 1 calc GR . . . .
H30B H -0.365210 0.724371 0.258063 0.076 Uiso 1 1 calc GR . . . .
H30C H -0.315593 0.785946 0.212536 0.076 Uiso 1 1 calc GR . . . .
C23 C -0.0445(3) 0.50976(16) 0.10165(17) 0.0520(8) Uani 1 1 d . . . . .
H23A H -0.102543 0.477348 0.115473 0.078 Uiso 1 1 calc GR . . . .
H23B H 0.035216 0.504160 0.138519 0.078 Uiso 1 1 calc GR . . . .
H23C H -0.039908 0.495665 0.051876 0.078 Uiso 1 1 calc GR . . . .
C28 C -0.1326(2) 0.68830(14) 0.27484(13) 0.0286(5) Uani 1 1 d . . . . .
C16 C 0.3841(2) 0.77149(15) 0.45288(16) 0.0389(6) Uani 1 1 d . . . . .
C4 C 0.5498(3) 0.5323(2) 0.17112(17) 0.0521(8) Uani 1 1 d . . . . .
H4A H 0.560379 0.583386 0.153708 0.063 Uiso 1 1 calc R . . . .
H4B H 0.614095 0.500275 0.162671 0.063 Uiso 1 1 calc R . . . .
C13 C 0.1383(2) 0.62791(16) 0.45342(13) 0.0353(6) Uani 1 1 d . . . . .
H13 H 0.063366 0.612442 0.459194 0.042 Uiso 1 1 calc R . . . .
C36 C 0.2694(3) 0.76186(17) 0.18267(19) 0.0516(8) Uani 1 1 d . . . . .
H36A H 0.228852 0.738688 0.133453 0.062 Uiso 1 1 calc R . . . .
H36B H 0.340420 0.731145 0.208813 0.062 Uiso 1 1 calc R . . . .
C34 C 0.1983(3) 0.88807(19) 0.1748(2) 0.0655(10) Uani 1 1 d . . . . .
H34A H 0.225287 0.934080 0.204468 0.079 Uiso 1 1 calc R . . . .
H34B H 0.150157 0.902508 0.123376 0.079 Uiso 1 1 calc R . . . .
C25 C 0.0006(2) 0.64329(15) 0.07246(15) 0.0375(6) Uani 1 1 d . . . . .
H25A H -0.003169 0.629222 0.021094 0.056 Uiso 1 1 calc GR . . . .
H25B H 0.083300 0.636696 0.105370 0.056 Uiso 1 1 calc GR . . . .
H25C H -0.023266 0.695699 0.073416 0.056 Uiso 1 1 calc GR . . . .
C1 C 0.3326(2) 0.54623(15) 0.22746(14) 0.0347(6) Uani 1 1 d . . . . .
H1 H 0.325647 0.493430 0.243241 0.042 Uiso 1 1 calc R . . . .
C6 C 0.3207(2) 0.54578(19) 0.14261(15) 0.0460(7) Uani 1 1 d . . . . .
H6A H 0.320524 0.597905 0.124817 0.055 Uiso 1 1 calc R . . . .
H6B H 0.242742 0.522641 0.114722 0.055 Uiso 1 1 calc R . . . .
C31 C -0.1859(3) 0.73054(18) 0.39275(16) 0.0485(7) Uani 1 1 d . . . . .
H31A H -0.103654 0.719606 0.424253 0.073 Uiso 1 1 calc GR . . . .
H31B H -0.236469 0.686077 0.389456 0.073 Uiso 1 1 calc GR . . . .
H31C H -0.219235 0.771750 0.414905 0.073 Uiso 1 1 calc GR . . . .
C27 C -0.1135(2) 0.61232(14) 0.29968(13) 0.0295(5) Uani 1 1 d . . . . .
H27 H -0.117169 0.593921 0.346621 0.035 Uiso 1 1 calc R . . . .
C18 C 0.4655(3) 0.76402(19) 0.3995(2) 0.0590(9) Uani 1 1 d . . . . .
H18A H 0.519219 0.807382 0.406106 0.089 Uiso 1 1 calc GR . . . .
H18B H 0.414235 0.761689 0.347337 0.089 Uiso 1 1 calc GR . . . .
H18C H 0.513893 0.718314 0.411832 0.089 Uiso 1 1 calc GR . . . .
C35 C 0.3074(3) 0.84084(17) 0.1724(2) 0.0583(9) Uani 1 1 d . . . . .
H35A H 0.324181 0.846603 0.123758 0.070 Uiso 1 1 calc R . . . .
H35B H 0.380316 0.855116 0.213379 0.070 Uiso 1 1 calc R . . . .
C26 C -0.0876(2) 0.56826(14) 0.24132(14) 0.0296(5) Uani 1 1 d . . . . .
H26 H -0.071248 0.516199 0.243536 0.036 Uiso 1 1 calc R . . . .
C29 C -0.1832(2) 0.75317(15) 0.31252(15) 0.0358(6) Uani 1 1 d . . . . .
C22 C -0.0865(2) 0.59294(15) 0.10021(14) 0.0334(5) Uani 1 1 d . . . . .
C9 C 0.2335(2) 0.49234(15) 0.45002(12) 0.0398(6) Uani 1 1 d D . . . .
C11 C 0.1078(3) 0.4606(3) 0.4480(4) 0.0860(17) Uani 0.724(5) 1 d D U P A 1
H11A H 0.084214 0.480536 0.490462 0.129 Uiso 0.724(5) 1 calc GR . P A 1
H11B H 0.111961 0.406011 0.451219 0.129 Uiso 0.724(5) 1 calc GR . P A 1
H11C H 0.047865 0.475394 0.400950 0.129 Uiso 0.724(5) 1 calc GR . P A 1
C12 C 0.3220(5) 0.4712(3) 0.5278(2) 0.0615(13) Uani 0.724(5) 1 d D U P A 1
H12A H 0.403319 0.488801 0.530966 0.092 Uiso 0.724(5) 1 calc GR . P A 1
H12B H 0.323106 0.416826 0.534011 0.092 Uiso 0.724(5) 1 calc GR . P A 1
H12C H 0.295261 0.494710 0.567553 0.092 Uiso 0.724(5) 1 calc GR . P A 1
C10 C 0.2810(7) 0.4557(3) 0.3888(3) 0.0960(15) Uani 0.724(5) 1 d D U P A 1
H10A H 0.222706 0.464026 0.339299 0.144 Uiso 0.724(5) 1 calc GR . P A 1
H10B H 0.291476 0.401922 0.398242 0.144 Uiso 0.724(5) 1 calc GR . P A 1
H10C H 0.358670 0.478099 0.390105 0.144 Uiso 0.724(5) 1 calc GR . P A 1
C10A C 0.3411(10) 0.4603(9) 0.4261(9) 0.0960(15) Uani 0.276(5) 1 d D U P A 2
H10D H 0.339351 0.481032 0.377166 0.144 Uiso 0.276(5) 1 calc GR . P A 2
H10E H 0.334526 0.405808 0.422490 0.144 Uiso 0.276(5) 1 calc GR . P A 2
H10F H 0.417238 0.474053 0.463441 0.144 Uiso 0.276(5) 1 calc GR . P A 2
C11A C 0.1281(11) 0.4566(7) 0.3874(7) 0.0860(17) Uani 0.276(5) 1 d D U P A 2
H11D H 0.051125 0.476827 0.390238 0.129 Uiso 0.276(5) 1 calc GR . P A 2
H11E H 0.129081 0.402338 0.394297 0.129 Uiso 0.276(5) 1 calc GR . P A 2
H11F H 0.137832 0.468240 0.338247 0.129 Uiso 0.276(5) 1 calc GR . P A 2
C12A C 0.2600(15) 0.4667(9) 0.5329(3) 0.0615(14) Uani 0.276(5) 1 d D U P A 2
H12D H 0.332326 0.492218 0.564054 0.092 Uiso 0.276(5) 1 calc GR . P A 2
H12E H 0.273310 0.412568 0.536116 0.092 Uiso 0.276(5) 1 calc GR . P A 2
H12F H 0.191082 0.479117 0.550817 0.092 Uiso 0.276(5) 1 calc GR . P A 2

loop_
_atom_site_aniso_label
_atom_site_aniso_U_11
_atom_site_aniso_U_22
_atom_site_aniso_U_33
_atom_site_aniso_U_23
_atom_site_aniso_U_13
_atom_site_aniso_U_12
Ce1 0.02132(7) 0.02708(8) 0.02651(7) 0.00288(5) 0.00872(5) -0.00092(5)
O1 0.0273(8) 0.0393(10) 0.0333(9) 0.0028(8) 0.0125(7) 0.0056(7)
O2 0.0429(10) 0.0339(10) 0.0579(12) 0.0140(9) 0.0250(9) 0.0037(8)
C33 0.0542(18) 0.0448(18) 0.085(2) 0.0268(17) 0.0373(18) 0.0167(14)
C20 0.0224(11) 0.0300(13) 0.0323(12) 0.0021(10) 0.0074(9) 0.0005(9)
C17 0.0476(17) 0.062(2) 0.0555(18) -0.0149(16) 0.0090(14) -0.0250(15)
C15 0.0276(11) 0.0345(14) 0.0295(12) -0.0029(10) 0.0075(10) -0.0062(10)
C2 0.0349(14) 0.0586(18) 0.0371(14) -0.0057(13) 0.0067(11) 0.0054(13)
C24 0.0398(15) 0.092(3) 0.0326(14) -0.0133(15) 0.0072(12) -0.0123(16)
C19 0.064(2) 0.0351(17) 0.088(3) -0.0025(16) 0.0220(19) -0.0104(15)
C14 0.0317(12) 0.0398(14) 0.0308(12) -0.0042(11) 0.0115(10) -0.0014(11)
C21 0.0219(10) 0.0299(13) 0.0263(11) -0.0015(10) 0.0062(9) -0.0009(9)
C32 0.0495(17) 0.0387(16) 0.067(2) -0.0150(14) 0.0316(15) -0.0062(13)
C8 0.0324(12) 0.0349(14) 0.0232(11) 0.0040(10) 0.0023(9) -0.0065(10)
C5 0.0487(17) 0.078(2) 0.0439(16) -0.0139(16) 0.0161(14) 0.0103(16)
C3 0.0332(14) 0.074(2) 0.0502(17) -0.0037(16) 0.0091(13) 0.0037(14)
C7 0.0257(11) 0.0352(13) 0.0260(11) 0.0010(10) 0.0048(9) -0.0026(10)
C30 0.0326(14) 0.0585(19) 0.0650(19) -0.0095(16) 0.0194(13) 0.0077(13)
C23 0.076(2) 0.0396(16) 0.0513(17) -0.0137(14) 0.0351(16) -0.0071(15)
C28 0.0213(10) 0.0330(13) 0.0329(12) -0.0048(10) 0.0099(9) -0.0020(10)
C16 0.0370(13) 0.0357(14) 0.0466(15) -0.0090(12) 0.0164(12) -0.0112(11)
C4 0.0371(15) 0.071(2) 0.0533(18) 0.0020(16) 0.0208(13) 0.0102(14)
C13 0.0304(12) 0.0507(16) 0.0250(12) 0.0015(11) 0.0085(10) -0.0119(11)
C36 0.0558(18) 0.0422(17) 0.068(2) 0.0087(15) 0.0364(16) 0.0028(14)
C34 0.061(2) 0.0428(18) 0.108(3) 0.0219(19) 0.049(2) 0.0117(16)
C25 0.0380(14) 0.0443(16) 0.0327(13) -0.0008(11) 0.0144(11) 0.0026(11)
C1 0.0307(12) 0.0378(14) 0.0375(13) 0.0054(11) 0.0129(10) 0.0071(11)
C6 0.0329(13) 0.066(2) 0.0377(14) -0.0088(14) 0.0082(11) 0.0057(13)
C31 0.0519(17) 0.0561(19) 0.0470(16) -0.0139(14) 0.0291(14) -0.0044(14)
C27 0.0241(11) 0.0364(14) 0.0289(12) -0.0002(10) 0.0093(9) -0.0086(10)
C18 0.0592(19) 0.056(2) 0.075(2) -0.0195(17) 0.0401(17) -0.0296(16)
C35 0.0560(19) 0.0440(18) 0.089(3) 0.0112(17) 0.0424(19) 0.0018(14)
C26 0.0255(11) 0.0280(13) 0.0357(13) -0.0014(10) 0.0099(10) -0.0036(9)
C29 0.0307(12) 0.0378(15) 0.0442(14) -0.0091(12) 0.0191(11) -0.0038(11)
C22 0.0338(13) 0.0377(14) 0.0301(12) -0.0054(11) 0.0116(10) -0.0017(11)
C9 0.0461(15) 0.0336(14) 0.0352(13) 0.0069(11) 0.0053(11) -0.0086(12)
C11 0.054(2) 0.045(2) 0.144(4) 0.031(3) 0.006(3) -0.0175(19)
C12 0.073(3) 0.048(2) 0.054(2) 0.0175(17) 0.003(2) -0.002(3)
C10 0.214(4) 0.031(2) 0.064(3) -0.007(2) 0.074(3) -0.014(3)
C10A 0.214(4) 0.031(2) 0.064(3) -0.007(2) 0.074(3) -0.014(3)
C11A 0.054(2) 0.045(2) 0.144(4) 0.031(3) 0.006(3) -0.0175(19)
C12A 0.073(3) 0.048(2) 0.054(2) 0.0175(17) 0.003(2) -0.002(3)

loop_
_atom_type_symbol
_atom_type_description
_atom_type_scat_dispersion_real
_atom_type_scat_dispersion_imag
_atom_type_scat_source
C C 0.0033 0.0016 'International Tables Vol C Tables 4.2.6.8 and 6.1.1.4'
H H 0.0000 0.0000 'International Tables Vol C Tables 4.2.6.8 and 6.1.1.4'
Ce Ce -0.2486 2.6331 'International Tables Vol C Tables 4.2.6.8 and 6.1.1.4'
O O 0.0106 0.0060 'International Tables Vol C Tables 4.2.6.8 and 6.1.1.4'

loop_
_geom_angle_atom_site_label_1
_geom_angle_atom_site_label_2
_geom_angle_atom_site_label_3
_geom_angle
_geom_angle_site_symmetry_1
_geom_angle_site_symmetry_3
_geom_angle_publ_flag
O1 Ce1 O2 84.16(6) . . ?
O1 Ce1 C20 114.38(6) . . ?
O1 Ce1 C15 105.47(6) . . ?
O1 Ce1 C14 131.33(7) . . ?
O1 Ce1 C21 91.29(6) . . ?
O1 Ce1 C8 94.02(7) . . ?
O1 Ce1 C7 85.07(7) . . ?
O1 Ce1 C28 138.35(6) . . ?
O1 Ce1 C13 122.71(7) . . ?
O1 Ce1 C27 125.40(7) . . ?
O1 Ce1 C26 96.90(7) . . ?
O2 Ce1 C20 80.55(6) . . ?
O2 Ce1 C15 90.82(7) . . ?
O2 Ce1 C14 103.65(7) . . ?
O2 Ce1 C21 94.01(6) . . ?
O2 Ce1 C8 136.17(6) . . ?
O2 Ce1 C7 108.23(6) . . ?
O2 Ce1 C28 98.03(6) . . ?
O2 Ce1 C13 132.58(7) . . ?
O2 Ce1 C27 125.14(6) . . ?
O2 Ce1 C26 122.70(7) . . ?
C20 Ce1 C15 137.90(7) . . ?
C20 Ce1 C28 28.14(6) . . ?
C15 Ce1 C28 116.04(7) . . ?
C14 Ce1 C20 114.29(7) . . ?
C14 Ce1 C15 28.49(7) . . ?
C14 Ce1 C21 134.69(7) . . ?
C14 Ce1 C8 47.57(7) . . ?
C14 Ce1 C7 46.57(7) . . ?
C14 Ce1 C28 88.83(7) . . ?
C21 Ce1 C20 28.37(7) . . ?
C21 Ce1 C15 162.96(7) . . ?
C21 Ce1 C7 156.92(7) . . ?
C21 Ce1 C28 47.09(6) . . ?
C8 Ce1 C20 137.23(7) . . ?
C8 Ce1 C15 47.40(7) . . ?
C8 Ce1 C21 129.82(7) . . ?
C8 Ce1 C7 28.51(7) . . ?
C8 Ce1 C28 111.08(7) . . ?
C7 Ce1 C20 159.78(7) . . ?
C7 Ce1 C15 28.23(7) . . ?
C7 Ce1 C28 131.83(7) . . ?
C13 Ce1 C20 113.97(7) . . ?
C13 Ce1 C15 47.23(7) . . ?
C13 Ce1 C14 28.95(7) . . ?
C13 Ce1 C21 120.50(7) . . ?
C13 Ce1 C8 28.75(7) . . ?
C13 Ce1 C7 46.64(7) . . ?
C13 Ce1 C28 85.92(7) . . ?
C13 Ce1 C27 73.54(7) . . ?
C27 Ce1 C20 46.47(7) . . ?
C27 Ce1 C15 117.24(7) . . ?
C27 Ce1 C14 89.37(7) . . ?
C27 Ce1 C21 47.55(7) . . ?
C27 Ce1 C8 91.25(7) . . ?
C27 Ce1 C7 118.30(7) . . ?
C27 Ce1 C28 28.15(7) . . ?
C26 Ce1 C20 46.87(7) . . ?
C26 Ce1 C15 141.57(7) . . ?
C26 Ce1 C14 116.38(7) . . ?
C26 Ce1 C21 28.89(7) . . ?
C26 Ce1 C8 101.04(7) . . ?
C26 Ce1 C7 129.01(7) . . ?
C26 Ce1 C28 47.26(7) . . ?
C26 Ce1 C13 94.37(7) . . ?
C26 Ce1 C27 29.27(7) . . ?
C1 O1 Ce1 165.06(15) . . ?
C33 O2 Ce1 129.78(16) . . ?
C33 O2 C36 106.2(2) . . ?
C36 O2 Ce1 122.57(15) . . ?
O2 C33 C34 108.0(2) . . ?
C21 C20 Ce1 74.20(12) . . ?
C21 C20 C28 109.7(2) . . ?
C28 C20 Ce1 77.22(13) . . ?
C14 C15 Ce1 73.05(13) . . ?
C14 C15 C16 126.9(2) . . ?
C7 C15 Ce1 75.17(13) . . ?
C7 C15 C14 106.4(2) . . ?
C7 C15 C16 125.9(2) . . ?
C16 C15 Ce1 125.27(16) . . ?
C3 C2 C1 113.8(2) . . ?
C15 C14 Ce1 78.45(14) . . ?
C13 C14 Ce1 74.53(13) . . ?
C13 C14 C15 108.3(2) . . ?
C20 C21 Ce1 77.42(12) . . ?
C20 C21 C22 126.0(2) . . ?
C26 C21 Ce1 72.68(12) . . ?
C26 C21 C20 106.7(2) . . ?
C26 C21 C22 126.8(2) . . ?
C22 C21 Ce1 121.80(14) . . ?
C7 C8 Ce1 77.09(13) . . ?
C7 C8 C9 126.5(2) . . ?
C13 C8 Ce1 73.98(13) . . ?
C13 C8 C7 106.3(2) . . ?
C13 C8 C9 126.8(2) . . ?
C9 C8 Ce1 120.53(14) . . ?
C4 C5 C6 111.6(3) . . ?
C2 C3 C4 112.5(2) . . ?
C15 C7 Ce1 76.61(13) . . ?
C15 C7 C8 110.0(2) . . ?
C8 C7 Ce1 74.40(13) . . ?
C20 C28 Ce1 74.64(12) . . ?
C20 C28 C29 125.7(2) . . ?
C27 C28 Ce1 71.99(12) . . ?
C27 C28 C20 106.5(2) . . ?
C27 C28 C29 127.1(2) . . ?
C29 C28 Ce1 126.13(15) . . ?
C17 C16 C18 108.4(2) . . ?
C15 C16 C17 107.7(2) . . ?
C15 C16 C18 111.0(2) . . ?
C19 C16 C17 108.8(3) . . ?
C19 C16 C15 111.5(2) . . ?
C19 C16 C18 109.3(3) . . ?
C5 C4 C3 111.1(2) . . ?
C14 C13 Ce1 76.52(14) . . ?
C8 C13 Ce1 77.27(14) . . ?
C8 C13 C14 109.0(2) . . ?
O2 C36 C35 106.0(2) . . ?
C33 C34 C35 106.7(3) . . ?
O1 C1 C2 110.9(2) . . ?
O1 C1 C6 112.6(2) . . ?
C2 C1 C6 109.7(2) . . ?
C1 C6 C5 112.0(2) . . ?
C28 C27 Ce1 79.86(13) . . ?
C28 C27 C26 108.7(2) . . ?
C26 C27 Ce1 73.51(12) . . ?
C36 C35 C34 103.8(2) . . ?
C21 C26 Ce1 78.44(13) . . ?
C21 C26 C27 108.4(2) . . ?
C27 C26 Ce1 77.22(13) . . ?
C32 C29 C30 108.1(2) . . ?
C28 C29 C32 111.9(2) . . ?
C28 C29 C30 107.9(2) . . ?
C28 C29 C31 111.0(2) . . ?
C31 C29 C32 109.3(2) . . ?
C31 C29 C30 108.7(2) . . ?
C21 C22 C24 108.1(2) . . ?
C21 C22 C23 110.0(2) . . ?
C23 C22 C24 109.4(2) . . ?
C25 C22 C24 108.5(2) . . ?
C25 C22 C21 111.5(2) . . ?
C25 C22 C23 109.1(2) . . ?
C11 C9 C8 111.3(3) . . ?
C12 C9 C8 107.7(3) . . ?
C12 C9 C11 106.7(3) . . ?
C10 C9 C8 111.8(3) . . ?
C10 C9 C11 111.3(4) . . ?
C10 C9 C12 107.8(4) . . ?
C10A C9 C8 110.3(6) . . ?
C11A C9 C8 111.2(5) . . ?
C11A C9 C10A 98.7(9) . . ?
C12A C9 C8 111.1(6) . . ?
C12A C9 C10A 103.9(9) . . ?
C12A C9 C11A 120.3(8) . . ?

loop_
_geom_bond_atom_site_label_1
_geom_bond_atom_site_label_2
_geom_bond_distance
_geom_bond_site_symmetry_2
_geom_bond_publ_flag
Ce1 O1 2.1477(16) . ?
Ce1 O2 2.5888(17) . ?
Ce1 C20 2.895(2) . ?
Ce1 C15 2.901(2) . ?
Ce1 C14 2.833(2) . ?
Ce1 C21 2.855(2) . ?
Ce1 C8 2.849(2) . ?
Ce1 C7 2.883(2) . ?
Ce1 C28 2.928(2) . ?
Ce1 C13 2.807(2) . ?
Ce1 C27 2.829(2) . ?
Ce1 C26 2.782(2) . ?
O1 C1 1.409(3) . ?
O2 C33 1.438(3) . ?
O2 C36 1.469(3) . ?
C33 C34 1.476(4) . ?
C20 C21 1.410(3) . ?
C20 C28 1.416(3) . ?
C17 C16 1.536(4) . ?
C15 C14 1.413(3) . ?
C15 C7 1.411(3) . ?
C15 C16 1.525(3) . ?
C2 C3 1.483(4) . ?
C2 C1 1.516(3) . ?
C24 C22 1.537(4) . ?
C19 C16 1.523(4) . ?
C14 C13 1.410(4) . ?
C21 C26 1.408(3) . ?
C21 C22 1.524(3) . ?
C32 C29 1.532(4) . ?
C8 C7 1.412(3) . ?
C8 C13 1.405(4) . ?
C8 C9 1.525(4) . ?
C5 C4 1.505(4) . ?
C5 C6 1.530(4) . ?
C3 C4 1.516(4) . ?
C30 C29 1.546(4) . ?
C23 C22 1.532(4) . ?
C28 C27 1.403(3) . ?
C28 C29 1.528(3) . ?
C16 C18 1.537(4) . ?
C36 C35 1.479(4) . ?
C34 C35 1.503(4) . ?
C25 C22 1.522(4) . ?
C1 C6 1.518(4) . ?
C31 C29 1.530(4) . ?
C27 C26 1.418(3) . ?
C9 C11 1.524(2) . ?
C9 C12 1.524(2) . ?
C9 C10 1.523(2) . ?
C9 C10A 1.524(3) . ?
C9 C11A 1.524(3) . ?
C9 C12A 1.523(3) . ?
